data_7111951
loop_
_publ_author_name
'Sandeep More'
'Sunil Choudhary'
'Alexander Higelin'
'Ingo Krossing'
'Manuel Melle-Franco'
'Aurelio Mateo-Alonso'

_publ_section_title
;
 Twisted pyrene-fused azaacenes
;
_journal_name_full Chem.Commun.
_journal_page_first 1976
_journal_paper_doi 10.1039/c3cc48742c
_journal_volume 50
_journal_year 2014
_chemical_formula_sum 'C148 H98 N4 Si6'
_chemical_formula_weight 2100.84
_chemical_name_systematic
;
 ?
;
_space_group_crystal_system monoclinic
_space_group_IT_number 14
_space_group_name_Hall '-P 2yab'
_space_group_name_H-M_alt 'P 1 21/a 1'
_symmetry_space_group_name_Hall '-P 2yab'
_symmetry_space_group_name_H-M 'P 1 21/a 1'
_atom_sites_solution_hydrogens geom
_atom_sites_solution_primary direct
_atom_sites_solution_secondary difmap
_audit_creation_method SHELXL-97
_cell_angle_alpha 90.00
_cell_angle_beta 101.5443(16)
_cell_angle_gamma 90.00
_cell_formula_units_Z 2
_cell_length_a 17.4521(4)
_cell_length_b 19.5717(5)
_cell_length_c 20.2714(5)
_cell_measurement_reflns_used 5839
_cell_measurement_temperature 100.0
_cell_measurement_theta_max 23.236
_cell_measurement_theta_min 2.300
_cell_volume 6784.0(3)
_computing_structure_refinement 'SHELXL-97 (Sheldrick, 1997)'
_computing_structure_solution 'SHELXS-97 (Sheldrick, 1990)'
_diffrn_ambient_temperature 100(2)
_diffrn_measured_fraction_theta_full 0.998
_diffrn_measured_fraction_theta_max 0.998
_diffrn_radiation_monochromator graphite
_diffrn_radiation_source 'fine-focus sealed tube'
_diffrn_radiation_type MoK\a
_diffrn_radiation_wavelength 0.71073
_diffrn_reflns_av_R_equivalents 0.0000
_diffrn_reflns_av_sigmaI/netI 0.0604
_diffrn_reflns_limit_h_max 19
_diffrn_reflns_limit_h_min -20
_diffrn_reflns_limit_k_max 22
_diffrn_reflns_limit_k_min 0
_diffrn_reflns_limit_l_max 23
_diffrn_reflns_limit_l_min 0
_diffrn_reflns_number 11305
_diffrn_reflns_theta_full 24.53
_diffrn_reflns_theta_max 24.53
_diffrn_reflns_theta_min 1.46
_exptl_absorpt_coefficient_mu 0.110
_exptl_absorpt_correction_T_max 0.7456
_exptl_absorpt_correction_T_min 0.6706
_exptl_absorpt_correction_type multi-scan
_exptl_absorpt_process_details
;
SADABS-2008/1 (Bruker,2008) was used for absorption correction.
R(int) was 0.1407 before and 0.0528 after correction.
The Ratio of minimum to maximum transmission is 0.8994.
The \l/2 correction factor is 0.0015.
;
_exptl_crystal_density_diffrn 1.028
_exptl_crystal_density_method 'not measured'
_exptl_crystal_F_000 1098
_platon_squeeze_details
;
;
_refine_diff_density_max 0.405
_refine_diff_density_min -0.348
_refine_diff_density_rms 0.061
_refine_ls_extinction_method none
_refine_ls_goodness_of_fit_ref 1.086
_refine_ls_hydrogen_treatment constr
_refine_ls_matrix_type full
_refine_ls_number_parameters 604
_refine_ls_number_reflns 11305
_refine_ls_number_restraints 0
_refine_ls_restrained_S_all 1.086
_refine_ls_R_factor_all 0.0978
_refine_ls_R_factor_gt 0.0647
_refine_ls_shift/su_max 0.001
_refine_ls_shift/su_mean 0.000
_refine_ls_structure_factor_coef Fsqd
_refine_ls_weighting_details 'calc w=1/[\s^2^(Fo^2^)+(0.1061P)^2^+0.7623P] where P=(Fo^2^+2Fc^2^)/3'
_refine_ls_weighting_scheme calc
_refine_ls_wR_factor_gt 0.1738
_refine_ls_wR_factor_ref 0.1897
_reflns_number_gt 7708
_reflns_number_total 11305
_reflns_threshold_expression >2sigma(I)
_cod_data_source_file c3cc48742c.txt
_cod_data_source_block spm369
_cod_database_code 7111951

loop_
_space_group_symop_id
_space_group_symop_operation_xyz
1 'x, y, z'
2 '-x+1/2, y+1/2, -z'
3 '-x, -y, -z'
4 'x-1/2, -y-1/2, z'

loop_
_atom_site_label
_atom_site_type_symbol
_atom_site_fract_x
_atom_site_fract_y
_atom_site_fract_z
_atom_site_U_iso_or_equiv
_atom_site_adp_type
_atom_site_occupancy
_atom_site_symmetry_multiplicity
_atom_site_calc_flag
_atom_site_refinement_flags
Si1 Si 0.36120(5) 0.76414(4) 0.90772(4) 0.0271(2) Uani 1 1 d .
Si2 Si 0.18766(5) 0.65525(4) 1.17294(4) 0.0284(2) Uani 1 1 d .
Si3 Si -0.14563(5) 1.07878(5) 0.57484(4) 0.0337(2) Uani 1 1 d .
N1 N 0.00994(12) 1.00065(11) 0.81080(10) 0.0181(5) Uani 1 1 d .
N2 N 0.11346(12) 0.90323(11) 0.88289(10) 0.0179(5) Uani 1 1 d .
C1 C 0.27798(18) 0.80741(15) 0.85440(15) 0.0282(7) Uani 1 1 d .
C2 C 0.22476(17) 0.83886(15) 0.82143(14) 0.0250(7) Uani 1 1 d .
C3 C 0.16280(16) 0.87837(15) 0.78325(14) 0.0244(7) Uani 1 1 d .
C4 C 0.15406(18) 0.88574(17) 0.71454(15) 0.0356(8) Uani 1 1 d .
H4A H 0.1900 0.8637 0.6920 0.043 Uiso 1 1 calc R
C5 C 0.09364(18) 0.92489(17) 0.67732(15) 0.0356(8) Uani 1 1 d .
H5A H 0.0876 0.9265 0.6297 0.043 Uiso 1 1 calc R
C6 C 0.04272(16) 0.96106(15) 0.70754(14) 0.0249(7) Uani 1 1 d .
C7 C -0.02016(17) 0.99940(15) 0.66837(14) 0.0259(7) Uani 1 1 d .
C8 C -0.07229(19) 1.02861(17) 0.63229(15) 0.0342(8) Uani 1 1 d .
C9 C 0.05343(15) 0.95926(14) 0.77944(13) 0.0198(6) Uani 1 1 d .
C10 C 0.10977(15) 0.91409(13) 0.81669(13) 0.0185(6) Uani 1 1 d .
C11 C 0.06630(14) 0.94090(13) 0.91259(13) 0.0166(6) Uani 1 1 d .
C12 C 0.01972(15) 0.99377(13) 0.87739(13) 0.0173(6) Uani 1 1 d .
C13 C 0.09862(15) 0.86902(13) 1.01500(13) 0.0189(6) Uani 1 1 d .
H13A H 0.1263 0.8389 0.9913 0.023 Uiso 1 1 calc R
C14 C 0.06309(15) 0.92630(13) 0.98265(13) 0.0166(6) Uani 1 1 d .
C15 C 0.02038(14) 0.97098(13) 1.01706(12) 0.0158(6) Uani 1 1 d .
C16 C 0.09480(15) 0.85434(13) 1.08158(13) 0.0184(6) Uani 1 1 d .
C17 C 0.12761(16) 0.79160(14) 1.11254(13) 0.0204(6) Uani 1 1 d .
C18 C 0.15480(16) 0.73858(15) 1.13592(14) 0.0243(7) Uani 1 1 d .
C19 C 0.05751(15) 0.90055(13) 1.11722(13) 0.0185(6) Uani 1 1 d .
H19A H 0.0574 0.8925 1.1634 0.022 Uiso 1 1 calc R
C20 C 0.02043(14) 0.95833(13) 1.08567(13) 0.0162(6) Uani 1 1 d .
C111 C 0.34436(13) 0.66973(9) 0.90088(12) 0.0368(8) Uani 1 1 d G
C112 C 0.35040(14) 0.63483(12) 0.84242(11) 0.0516(10) Uani 1 1 d G
H11A H 0.3697 0.6576 0.8077 0.062 Uiso 1 1 calc R
C113 C 0.32823(16) 0.56662(12) 0.83478(14) 0.0728(14) Uani 1 1 d G
H11B H 0.3324 0.5428 0.7948 0.087 Uiso 1 1 calc R
C114 C 0.30002(15) 0.53330(9) 0.88561(19) 0.0792(17) Uani 1 1 d G
H11C H 0.2849 0.4867 0.8804 0.095 Uiso 1 1 calc R
C115 C 0.29397(15) 0.56819(14) 0.94407(16) 0.0805(16) Uani 1 1 d G
H11D H 0.2747 0.5454 0.9788 0.097 Uiso 1 1 calc R
C116 C 0.31614(15) 0.63641(13) 0.95171(11) 0.0562(11) Uani 1 1 d G
H11E H 0.3120 0.6603 0.9917 0.067 Uiso 1 1 calc R
C121 C 0.45168(9) 0.79298(10) 0.87840(12) 0.0299(7) Uani 1 1 d G
C122 C 0.45600(11) 0.85942(10) 0.85518(14) 0.0512(10) Uani 1 1 d G
H12B H 0.4115 0.8884 0.8496 0.061 Uiso 1 1 calc R
C123 C 0.52547(13) 0.88349(9) 0.84015(15) 0.0646(12) Uani 1 1 d G
H12C H 0.5284 0.9289 0.8243 0.077 Uiso 1 1 calc R
C124 C 0.59061(10) 0.84113(11) 0.84836(14) 0.0554(11) Uani 1 1 d G
H12D H 0.6381 0.8576 0.8381 0.066 Uiso 1 1 calc R
C125 C 0.58630(9) 0.77469(10) 0.87158(13) 0.0449(9) Uani 1 1 d G
H12E H 0.6308 0.7457 0.8772 0.054 Uiso 1 1 calc R
C126 C 0.51683(11) 0.75062(8) 0.88661(11) 0.0348(8) Uani 1 1 d G
H12F H 0.5139 0.7052 0.9025 0.042 Uiso 1 1 calc R
C131 C 0.36609(11) 0.79399(11) 0.99685(8) 0.0303(7) Uani 1 1 d G
C132 C 0.43794(9) 0.79391(12) 1.04129(10) 0.0407(8) Uani 1 1 d G
H13B H 0.4828 0.7757 1.0276 0.049 Uiso 1 1 calc R
C133 C 0.44420(9) 0.82044(13) 1.10576(9) 0.0478(9) Uani 1 1 d G
H13C H 0.4933 0.8204 1.1361 0.057 Uiso 1 1 calc R
C134 C 0.37861(12) 0.84705(13) 1.12578(8) 0.0493(10) Uani 1 1 d G
H13D H 0.3829 0.8652 1.1698 0.059 Uiso 1 1 calc R
C135 C 0.30676(10) 0.84713(12) 1.08133(10) 0.0412(9) Uani 1 1 d G
H13E H 0.2619 0.8653 1.0950 0.049 Uiso 1 1 calc R
C136 C 0.30050(8) 0.82060(12) 1.01686(9) 0.0346(8) Uani 1 1 d G
H13F H 0.2514 0.8207 0.9865 0.041 Uiso 1 1 calc R
C211 C -0.09141(14) 1.14762(12) 0.53717(12) 0.0418(9) Uani 1 1 d G
C212 C -0.11303(16) 1.21601(14) 0.53664(15) 0.0763(14) Uani 1 1 d G
H21A H -0.1569 1.2293 0.5548 0.092 Uiso 1 1 calc R
C213 C -0.0704(2) 1.26490(11) 0.50959(17) 0.0986(18) Uani 1 1 d G
H21B H -0.0852 1.3116 0.5092 0.118 Uiso 1 1 calc R
C214 C -0.0062(2) 1.24540(16) 0.48307(16) 0.0898(17) Uani 1 1 d G
H21C H 0.0229 1.2788 0.4646 0.108 Uiso 1 1 calc R
C215 C 0.01542(15) 1.17701(18) 0.48360(14) 0.0774(14) Uani 1 1 d G
H21D H 0.0593 1.1637 0.4655 0.093 Uiso 1 1 calc R
C216 C -0.02718(15) 1.12812(13) 0.51065(13) 0.0598(11) Uani 1 1 d G
H21E H -0.0124 1.0814 0.5110 0.072 Uiso 1 1 calc R
C221 C -0.19745(13) 1.02031(12) 0.50710(10) 0.0387(8) Uani 1 1 d G
C222 C -0.20452(17) 0.95119(13) 0.52048(11) 0.0711(13) Uani 1 1 d G
H22A H -0.1797 0.9329 0.5628 0.085 Uiso 1 1 calc R
C223 C -0.2478(2) 0.90877(11) 0.47191(15) 0.0890(16) Uani 1 1 d G
H22B H -0.2527 0.8615 0.4811 0.107 Uiso 1 1 calc R
C224 C -0.28408(16) 0.93547(15) 0.40997(13) 0.0706(13) Uani 1 1 d G
H22C H -0.3137 0.9065 0.3768 0.085 Uiso 1 1 calc R
C225 C -0.27701(16) 1.00459(16) 0.39659(10) 0.0758(14) Uani 1 1 d G
H22D H -0.3018 1.0228 0.3543 0.091 Uiso 1 1 calc R
C226 C -0.23370(16) 1.04702(12) 0.44516(12) 0.0621(12) Uani 1 1 d G
H22E H -0.2289 1.0943 0.4360 0.074 Uiso 1 1 calc R
C231 C -0.21486(11) 1.11930(12) 0.62408(9) 0.0364(8) Uani 1 1 d G
C232 C -0.28005(13) 1.15475(13) 0.59034(8) 0.0543(10) Uani 1 1 d G
H23A H -0.2902 1.1578 0.5426 0.065 Uiso 1 1 calc R
C233 C -0.33040(12) 1.18572(13) 0.62644(12) 0.0630(12) Uani 1 1 d G
H23B H -0.3750 1.2099 0.6034 0.076 Uiso 1 1 calc R
C234 C -0.31554(13) 1.18124(13) 0.69628(12) 0.0541(10) Uani 1 1 d G
H23C H -0.3500 1.2024 0.7210 0.065 Uiso 1 1 calc R
C235 C -0.25035(14) 1.14580(13) 0.73001(8) 0.0515(10) Uani 1 1 d G
H23D H -0.2402 1.1427 0.7777 0.062 Uiso 1 1 calc R
C236 C -0.20001(11) 1.11483(12) 0.69391(9) 0.0383(8) Uani 1 1 d G
H23E H -0.1554 1.0906 0.7170 0.046 Uiso 1 1 calc R
C311 C 0.29326(9) 0.65809(11) 1.21533(10) 0.0316(7) Uani 1 1 d G
C312 C 0.31629(11) 0.63475(12) 1.28107(10) 0.0459(9) Uani 1 1 d G
H31A H 0.2784 0.6177 1.3046 0.055 Uiso 1 1 calc R
C313 C 0.39478(12) 0.63633(13) 1.31238(9) 0.0556(11) Uani 1 1 d G
H31B H 0.4105 0.6204 1.3573 0.067 Uiso 1 1 calc R
C314 C 0.45023(9) 0.66127(13) 1.27794(11) 0.0491(10) Uani 1 1 d G
H31C H 0.5039 0.6623 1.2993 0.059 Uiso 1 1 calc R
C315 C 0.42719(10) 0.68461(12) 1.21220(11) 0.0462(9) Uani 1 1 d G
H31D H 0.4651 0.7017 1.1887 0.055 Uiso 1 1 calc R
C316 C 0.34870(11) 0.68303(11) 1.18090(8) 0.0366(8) Uani 1 1 d G
H31E H 0.3330 0.6990 1.1360 0.044 Uiso 1 1 calc R
C321 C 0.17141(12) 0.58955(9) 1.10396(10) 0.0321(7) Uani 1 1 d G
C322 C 0.21340(11) 0.52876(10) 1.11294(9) 0.0381(8) Uani 1 1 d G
H32A H 0.2553 0.5234 1.1505 0.046 Uiso 1 1 calc R
C323 C 0.19407(13) 0.47576(8) 1.06697(12) 0.0452(9) Uani 1 1 d G
H32B H 0.2228 0.4342 1.0731 0.054 Uiso 1 1 calc R
C324 C 0.13273(14) 0.48355(10) 1.01204(11) 0.0517(10) Uani 1 1 d G
H32C H 0.1195 0.4473 0.9806 0.062 Uiso 1 1 calc R
C325 C 0.09074(12) 0.54433(12) 1.00307(10) 0.0610(11) Uani 1 1 d G
H32D H 0.0488 0.5497 0.9655 0.073 Uiso 1 1 calc R
C326 C 0.11007(12) 0.59733(10) 1.04903(11) 0.0499(10) Uani 1 1 d G
H32E H 0.0814 0.6389 1.0429 0.060 Uiso 1 1 calc R
C331 C 0.12134(12) 0.63496(11) 1.23319(10) 0.0347(8) Uani 1 1 d G
C332 C 0.08983(14) 0.56984(10) 1.23427(11) 0.0482(10) Uani 1 1 d G
H33A H 0.1046 0.5347 1.2070 0.058 Uiso 1 1 calc R
C333 C 0.03668(14) 0.55612(12) 1.27528(13) 0.0643(12) Uani 1 1 d G
H33B H 0.0151 0.5116 1.2760 0.077 Uiso 1 1 calc R
C335 C 0.01504(13) 0.60752(15) 1.31521(12) 0.0634(12) Uani 1 1 d G
H33C H -0.0213 0.5981 1.3432 0.076 Uiso 1 1 calc R
C334 C 0.04656(15) 0.67264(13) 1.31414(11) 0.0623(12) Uani 1 1 d G
H33D H 0.0318 0.7078 1.3414 0.075 Uiso 1 1 calc R
C336 C 0.09971(14) 0.68636(9) 1.27313(12) 0.0470(9) Uani 1 1 d G
H33E H 0.1212 0.7309 1.2724 0.056 Uiso 1 1 calc R

loop_
_atom_site_aniso_label
_atom_site_aniso_U_11
_atom_site_aniso_U_22
_atom_site_aniso_U_33
_atom_site_aniso_U_23
_atom_site_aniso_U_13
_atom_site_aniso_U_12
Si1 0.0185(4) 0.0278(5) 0.0331(5) 0.0073(4) 0.0010(4) 0.0044(3)
Si2 0.0262(5) 0.0217(5) 0.0342(5) 0.0118(4) -0.0016(4) 0.0056(3)
Si3 0.0281(5) 0.0492(6) 0.0194(4) 0.0007(4) -0.0059(4) 0.0054(4)
N1 0.0174(12) 0.0195(12) 0.0155(12) 0.0007(9) -0.0012(9) 0.0009(10)
N2 0.0166(12) 0.0182(12) 0.0167(12) 0.0005(9) -0.0016(10) 0.0001(9)
C1 0.0253(17) 0.0279(17) 0.0323(17) 0.0023(14) 0.0078(15) 0.0064(14)
C2 0.0253(17) 0.0297(17) 0.0214(15) -0.0011(13) 0.0082(14) 0.0032(14)
C3 0.0193(15) 0.0292(17) 0.0221(15) -0.0017(12) -0.0018(13) 0.0043(13)
C4 0.0329(19) 0.051(2) 0.0236(17) -0.0002(15) 0.0067(14) 0.0143(16)
C5 0.0387(19) 0.051(2) 0.0160(15) 0.0014(14) 0.0027(14) 0.0132(16)
C6 0.0254(16) 0.0255(17) 0.0210(15) 0.0003(12) -0.0024(13) 0.0056(13)
C7 0.0272(17) 0.0339(18) 0.0139(14) -0.0032(13) -0.0022(13) 0.0020(14)
C8 0.0304(18) 0.044(2) 0.0237(16) -0.0014(15) -0.0044(15) -0.0005(16)
C9 0.0174(14) 0.0203(15) 0.0201(15) -0.0003(12) -0.0002(12) -0.0015(12)
C10 0.0189(15) 0.0149(14) 0.0198(14) -0.0025(11) -0.0005(12) -0.0025(11)
C11 0.0123(14) 0.0145(14) 0.0199(14) -0.0023(11) -0.0042(11) -0.0042(11)
C12 0.0139(14) 0.0165(15) 0.0194(14) 0.0005(11) -0.0020(11) -0.0019(11)
C13 0.0148(14) 0.0174(15) 0.0220(15) -0.0003(11) -0.0022(12) 0.0017(11)
C14 0.0152(14) 0.0142(14) 0.0178(14) 0.0019(11) -0.0029(11) -0.0016(11)
C15 0.0128(14) 0.0151(14) 0.0163(14) 0.0004(10) -0.0048(11) -0.0031(10)
C16 0.0159(14) 0.0146(14) 0.0222(15) 0.0036(11) -0.0022(12) -0.0007(11)
C17 0.0187(15) 0.0226(16) 0.0176(14) -0.0002(12) -0.0015(12) -0.0006(12)
C18 0.0191(15) 0.0242(17) 0.0276(16) 0.0060(13) -0.0004(13) 0.0014(13)
C19 0.0178(14) 0.0186(15) 0.0157(14) 0.0040(11) -0.0050(12) -0.0016(11)
C20 0.0129(13) 0.0159(14) 0.0171(14) -0.0002(11) -0.0036(11) -0.0009(11)
C111 0.0184(16) 0.0337(19) 0.053(2) 0.0139(16) -0.0052(15) 0.0061(14)
C112 0.046(2) 0.036(2) 0.069(3) -0.0005(19) 0.002(2) 0.0054(17)
C113 0.046(3) 0.041(3) 0.122(4) -0.014(3) -0.007(3) 0.007(2)
C114 0.033(2) 0.029(2) 0.168(5) 0.027(3) -0.001(3) 0.0013(18)
C115 0.056(3) 0.050(3) 0.136(5) 0.043(3) 0.022(3) 0.005(2)
C116 0.047(2) 0.045(2) 0.079(3) 0.026(2) 0.016(2) 0.0028(18)
C121 0.0240(17) 0.0275(17) 0.0374(18) 0.0063(14) 0.0042(14) 0.0046(13)
C122 0.030(2) 0.039(2) 0.088(3) 0.021(2) 0.022(2) 0.0090(16)
C123 0.053(3) 0.040(2) 0.107(4) 0.025(2) 0.029(2) 0.0045(19)
C124 0.031(2) 0.062(3) 0.080(3) 0.008(2) 0.027(2) -0.0054(18)
C125 0.0281(19) 0.047(2) 0.061(2) -0.0006(18) 0.0113(17) 0.0087(16)
C126 0.0272(18) 0.0331(19) 0.0435(19) 0.0054(15) 0.0058(15) 0.0045(14)
C131 0.0213(17) 0.0353(18) 0.0325(17) 0.0082(14) 0.0007(14) -0.0005(13)
C132 0.0238(18) 0.054(2) 0.041(2) 0.0079(17) -0.0016(16) 0.0018(16)
C133 0.030(2) 0.069(3) 0.039(2) 0.0040(18) -0.0047(17) -0.0091(18)
C134 0.044(2) 0.071(3) 0.0319(19) -0.0012(18) 0.0032(18) -0.0112(19)
C135 0.0261(19) 0.057(2) 0.040(2) -0.0019(17) 0.0043(16) -0.0074(16)
C136 0.0191(16) 0.045(2) 0.0371(19) 0.0011(15) 0.0001(14) -0.0029(14)
C211 0.046(2) 0.054(2) 0.0208(17) 0.0059(15) -0.0057(16) 0.0046(17)
C212 0.091(4) 0.063(3) 0.082(3) 0.020(3) 0.034(3) 0.008(3)
C213 0.128(5) 0.080(4) 0.100(4) 0.030(3) 0.052(4) -0.004(3)
C214 0.110(4) 0.101(4) 0.058(3) 0.013(3) 0.017(3) -0.041(4)
C215 0.077(3) 0.100(4) 0.059(3) 0.009(3) 0.023(3) -0.017(3)
C216 0.056(3) 0.079(3) 0.044(2) 0.006(2) 0.010(2) -0.005(2)
C221 0.0274(18) 0.059(2) 0.0264(18) -0.0086(16) -0.0014(14) 0.0012(16)
C222 0.079(3) 0.075(3) 0.047(2) -0.011(2) -0.015(2) -0.008(3)
C223 0.111(4) 0.073(3) 0.074(3) -0.017(3) -0.003(3) -0.021(3)
C224 0.056(3) 0.105(4) 0.048(3) -0.034(3) 0.005(2) -0.019(3)
C225 0.075(3) 0.104(4) 0.040(2) -0.011(3) -0.009(2) -0.012(3)
C226 0.070(3) 0.076(3) 0.032(2) -0.0042(19) -0.012(2) -0.005(2)
C231 0.0308(18) 0.043(2) 0.0326(18) -0.0031(15) -0.0016(15) 0.0022(15)
C232 0.045(2) 0.075(3) 0.038(2) 0.0007(19) -0.0022(18) 0.021(2)
C233 0.053(3) 0.072(3) 0.062(3) 0.000(2) 0.006(2) 0.028(2)
C234 0.044(2) 0.056(3) 0.065(3) -0.023(2) 0.017(2) -0.0033(19)
C235 0.041(2) 0.078(3) 0.035(2) -0.0150(19) 0.0079(18) -0.009(2)
C236 0.0310(19) 0.048(2) 0.0313(18) -0.0056(15) -0.0041(15) 0.0007(15)
C311 0.0285(18) 0.0244(17) 0.0388(18) 0.0107(14) -0.0005(15) 0.0064(13)
C312 0.038(2) 0.053(2) 0.043(2) 0.0138(17) 0.0010(17) 0.0083(17)
C313 0.047(2) 0.067(3) 0.045(2) 0.0151(19) -0.0084(19) 0.016(2)
C314 0.033(2) 0.045(2) 0.065(3) 0.0099(19) -0.0017(19) 0.0153(17)
C315 0.036(2) 0.043(2) 0.059(2) 0.0023(18) 0.0072(18) 0.0099(16)
C316 0.0334(19) 0.038(2) 0.0357(19) 0.0016(15) 0.0002(16) 0.0088(15)
C321 0.0270(17) 0.0253(17) 0.0419(19) 0.0097(14) 0.0020(15) 0.0035(13)
C322 0.039(2) 0.0259(18) 0.044(2) 0.0062(15) -0.0043(16) 0.0055(15)
C323 0.043(2) 0.0276(19) 0.060(2) 0.0037(17) -0.0023(19) 0.0046(16)
C324 0.042(2) 0.040(2) 0.067(3) -0.0114(19) -0.003(2) 0.0027(17)
C325 0.046(2) 0.061(3) 0.064(3) -0.015(2) -0.018(2) 0.017(2)
C326 0.041(2) 0.048(2) 0.052(2) -0.0021(18) -0.0098(19) 0.0201(18)
C331 0.0301(18) 0.037(2) 0.0330(18) 0.0172(15) -0.0036(15) 0.0089(15)
C332 0.046(2) 0.056(2) 0.039(2) 0.0146(17) 0.0003(17) -0.0146(18)
C333 0.059(3) 0.082(3) 0.049(2) 0.016(2) 0.003(2) -0.022(2)
C335 0.043(2) 0.091(4) 0.057(3) 0.036(3) 0.012(2) 0.009(2)
C334 0.062(3) 0.078(3) 0.051(2) 0.022(2) 0.020(2) 0.031(2)
C336 0.052(2) 0.046(2) 0.046(2) 0.0192(17) 0.0152(19) 0.0138(17)

loop_
_atom_type_symbol
_atom_type_description
_atom_type_scat_dispersion_real
_atom_type_scat_dispersion_imag
_atom_type_scat_source
Si Si 0.0817 0.0704 'International Tables Vol C Tables 4.2.6.8 and 6.1.1.4'
N N 0.0061 0.0033 'International Tables Vol C Tables 4.2.6.8 and 6.1.1.4'
C C 0.0033 0.0016 'International Tables Vol C Tables 4.2.6.8 and 6.1.1.4'
H H 0.0000 0.0000 'International Tables Vol C Tables 4.2.6.8 and 6.1.1.4'
Cl Cl 0.1484 0.1585 'International Tables Vol C Tables 4.2.6.8 and 6.1.1.4'

loop_
_geom_angle_atom_site_label_1
_geom_angle_atom_site_label_2
_geom_angle_atom_site_label_3
_geom_angle
_geom_angle_site_symmetry_3
C1 Si1 C111 108.53(13) .
C1 Si1 C121 106.91(12) .
C111 Si1 C121 113.70(10) .
C1 Si1 C131 107.49(11) .
C111 Si1 C131 110.69(11) .
C121 Si1 C131 109.26(10) .
C18 Si2 C311 111.04(12) .
C18 Si2 C321 108.35(11) .
C311 Si2 C321 110.50(10) .
C18 Si2 C331 105.63(11) .
C311 Si2 C331 112.61(10) .
C321 Si2 C331 108.49(11) .
C8 Si3 C221 108.15(14) .
C8 Si3 C231 109.16(12) .
C221 Si3 C231 112.18(11) .
C8 Si3 C211 107.19(13) .
C221 Si3 C211 110.23(12) .
C231 Si3 C211 109.79(12) .
C12 N1 C9 116.4(2) .
C11 N2 C10 116.8(2) .
C2 C1 Si1 176.5(3) .
C1 C2 C3 178.0(3) .
C4 C3 C2 121.6(3) .
C4 C3 C10 118.4(3) .
C2 C3 C10 119.9(2) .
C3 C4 C5 121.5(3) .
C6 C5 C4 121.9(3) .
C5 C6 C7 121.0(3) .
C5 C6 C9 118.5(3) .
C7 C6 C9 120.5(2) .
C8 C7 C6 175.7(3) .
C7 C8 Si3 174.7(3) .
N1 C9 C10 121.1(2) .
N1 C9 C6 119.5(2) .
C10 C9 C6 119.4(2) .
N2 C10 C9 121.1(2) .
N2 C10 C3 119.2(2) .
C9 C10 C3 119.7(2) .
N2 C11 C12 121.3(2) .
N2 C11 C14 118.5(2) .
C12 C11 C14 120.2(2) .
N1 C12 C11 121.9(2) .
N1 C12 C20 118.4(2) 3_577
C11 C12 C20 119.7(2) 3_577
C14 C13 C16 121.5(2) .
C13 C14 C15 119.8(2) .
C13 C14 C11 121.3(2) .
C15 C14 C11 118.9(2) .
C20 C15 C14 118.6(2) .
C20 C15 C15 120.9(3) 3_577
C14 C15 C15 120.5(3) 3_577
C13 C16 C19 119.0(2) .
C13 C16 C17 120.3(2) .
C19 C16 C17 120.7(2) .
C18 C17 C16 177.6(3) .
C17 C18 Si2 174.8(3) .
C20 C19 C16 120.6(2) .
C19 C20 C15 120.2(2) .
C19 C20 C12 120.7(2) 3_577
C15 C20 C12 119.1(2) 3_577
C112 C111 C116 120.0 .
C112 C111 Si1 120.70(14) .
C116 C111 Si1 118.81(14) .
C111 C112 C113 120.0 .
C114 C113 C112 120.0 .
C113 C114 C115 120.0 .
C116 C115 C114 120.0 .
C115 C116 C111 120.0 .
C122 C121 C126 120.0 .
C122 C121 Si1 119.56(11) .
C126 C121 Si1 120.09(11) .
C123 C122 C121 120.0 .
C122 C123 C124 120.0 .
C123 C124 C125 120.0 .
C124 C125 C126 120.0 .
C125 C126 C121 120.0 .
C132 C131 C136 120.0 .
C132 C131 Si1 118.89(11) .
C136 C131 Si1 120.93(11) .
C131 C132 C133 120.0 .
C134 C133 C132 120.0 .
C133 C134 C135 120.0 .
C136 C135 C134 120.0 .
C135 C136 C131 120.0 .
C212 C211 C216 120.0 .
C212 C211 Si3 122.12(15) .
C216 C211 Si3 117.87(15) .
C213 C212 C211 120.0 .
C212 C213 C214 120.0 .
C215 C214 C213 120.0 .
C216 C215 C214 120.0 .
C215 C216 C211 120.0 .
C222 C221 C226 120.0 .
C222 C221 Si3 119.98(14) .
C226 C221 Si3 119.85(14) .
C221 C222 C223 120.0 .
C222 C223 C224 120.0 .
C225 C224 C223 120.0 .
C226 C225 C224 120.0 .
C225 C226 C221 120.0 .
C232 C231 C236 120.0 .
C232 C231 Si3 119.78(12) .
C236 C231 Si3 120.21(12) .
C231 C232 C233 120.0 .
C234 C233 C232 120.0 .
C235 C234 C233 120.0 .
C236 C235 C234 120.0 .
C235 C236 C231 120.0 .
C312 C311 C316 120.0 .
C312 C311 Si2 119.98(11) .
C316 C311 Si2 120.02(11) .
C311 C312 C313 120.0 .
C312 C313 C314 120.0 .
C315 C314 C313 120.0 .
C316 C315 C314 120.0 .
C315 C316 C311 120.0 .
C322 C321 C326 120.0 .
C322 C321 Si2 119.42(11) .
C326 C321 Si2 119.91(11) .
C323 C322 C321 120.0 .
C322 C323 C324 120.0 .
C325 C324 C323 120.0 .
C326 C325 C324 120.0 .
C325 C326 C321 120.0 .
C332 C331 C336 120.0 .
C332 C331 Si2 119.96(12) .
C336 C331 Si2 119.89(12) .
C331 C332 C333 120.0 .
C335 C333 C332 120.0 .
C333 C335 C334 120.0 .
C336 C334 C335 120.0 .
C334 C336 C331 120.0 .

loop_
_geom_bond_atom_site_label_1
_geom_bond_atom_site_label_2
_geom_bond_distance
_geom_bond_site_symmetry_2
Si1 C1 1.835(3) .
Si1 C111 1.8718(19) .
Si1 C121 1.8818(16) .
Si1 C131 1.8843(17) .
Si2 C18 1.838(3) .
Si2 C311 1.8719(17) .
Si2 C321 1.8789(18) .
Si2 C331 1.8853(18) .
Si3 C8 1.834(3) .
Si3 C221 1.875(2) .
Si3 C231 1.8887(17) .
Si3 C211 1.893(2) .
N1 C12 1.333(3) .
N1 C9 1.352(3) .
N2 C11 1.335(3) .
N2 C10 1.347(3) .
C1 C2 1.200(4) .
C2 C3 1.425(4) .
C3 C4 1.378(4) .
C3 C10 1.434(4) .
C4 C5 1.396(4) .
C5 C6 1.372(4) .
C6 C7 1.431(4) .
C6 C9 1.432(4) .
C7 C8 1.193(4) .
C9 C10 1.422(4) .
C11 C12 1.417(4) .
C11 C14 1.461(4) .
C12 C20 1.463(4) 3_577
C13 C14 1.382(4) .
C13 C16 1.394(4) .
C14 C15 1.419(4) .
C15 C20 1.412(4) .
C15 C15 1.441(5) 3_577
C16 C19 1.397(4) .
C16 C17 1.444(4) .
C17 C18 1.199(4) .
C19 C20 1.393(4) .
C20 C12 1.463(4) 3_577
C111 C112 1.3900 .
C111 C116 1.3900 .
C112 C113 1.3900 .
C113 C114 1.3900 .
C114 C115 1.3900 .
C115 C116 1.3900 .
C121 C122 1.3900 .
C121 C126 1.3900 .
C122 C123 1.3900 .
C123 C124 1.3900 .
C124 C125 1.3900 .
C125 C126 1.3900 .
C131 C132 1.3900 .
C131 C136 1.3900 .
C132 C133 1.3900 .
C133 C134 1.3900 .
C134 C135 1.3900 .
C135 C136 1.3900 .
C211 C212 1.3900 .
C211 C216 1.3900 .
C212 C213 1.3900 .
C213 C214 1.3900 .
C214 C215 1.3900 .
C215 C216 1.3900 .
C221 C222 1.3900 .
C221 C226 1.3900 .
C222 C223 1.3900 .
C223 C224 1.3900 .
C224 C225 1.3900 .
C225 C226 1.3900 .
C231 C232 1.3900 .
C231 C236 1.3900 .
C232 C233 1.3900 .
C233 C234 1.3900 .
C234 C235 1.3900 .
C235 C236 1.3900 .
C311 C312 1.3900 .
C311 C316 1.3900 .
C312 C313 1.3900 .
C313 C314 1.3900 .
C314 C315 1.3900 .
C315 C316 1.3900 .
C321 C322 1.3900 .
C321 C326 1.3900 .
C322 C323 1.3900 .
C323 C324 1.3900 .
C324 C325 1.3900 .
C325 C326 1.3900 .
C331 C332 1.3900 .
C331 C336 1.3900 .
C332 C333 1.3900 .
C333 C335 1.3900 .
C335 C334 1.3900 .
C334 C336 1.3900 .

loop_
_platon_squeeze_void_nr
_platon_squeeze_void_average_x
_platon_squeeze_void_average_y
_platon_squeeze_void_average_z
_platon_squeeze_void_volume
_platon_squeeze_void_count_electrons
_platon_squeeze_void_content
1 0.135 0.303 0.500 1400 271 ' '
